data_2015361
loop_
_publ_author_name
'Lyakhov, Alexander S.'
'Serebryanskaya, Tatiyana V.'
'Gaponik, Pavel N.'
'Voitekhovich, Sergei V.'
'Ivashkevich, Ludmila S.'

_publ_section_title
;Bis(1-methyl-1<i>H</i>-tetrazol-5-yl)diazene and two its copper(I) chloride
 complexes
 poly[[[\m-1,2-bis(1-methyl-1<i>H</i>-tetrazol-5-yl)diazene-\k^4^<i>N</i>',<i>N</i>^4^:<i>N</i>,<i>N</i>^4'^]dicopper(I)]-di-\m-chloro]
 and
 <i>catena</i>-poly[[chlorocopper(I)]-\m-1,2-bis(1-methyl-1<i>H</i>-tetrazol-5-yl)diazene-\k^4^<i>N</i>',<i>N</i>^4^:<i>N</i>,<i>N</i>^4'^]
;
_journal_coeditor_code GD3013
_journal_issue 6
_journal_name_full 'Acta Crystallographica Section C'
_journal_page_first m223
_journal_page_last m226
_journal_paper_doi 10.1107/S0108270106013199
_journal_volume 62
_journal_year 2006
_chemical_formula_iupac '[Cu Cl (C4 H6 N10)]'
_chemical_formula_moiety 'C4 H6 Cl Cu N10'
_chemical_formula_sum 'C4 H6 Cl Cu N10'
_chemical_formula_weight 293.18
_chemical_name_systematic
;
catena-poly[[chlorocopper(I)]-\m-1,2-bis(1-methyl-1H-tetrazol-5-yl)diazene-
\k^4^N',N^4^:N,N^4'^]]
;
_space_group_IT_number 13
_symmetry_cell_setting monoclinic
_symmetry_space_group_name_Hall '-P 2yc'
_symmetry_space_group_name_H-M 'P 1 2/c 1'
_atom_sites_solution_hydrogens geom
_atom_sites_solution_primary direct
_atom_sites_solution_secondary difmap
_audit_creation_method SHELXL-97
_cell_angle_alpha 90.00
_cell_angle_beta 105.462(19)
_cell_angle_gamma 90.00
_cell_formula_units_Z 2
_cell_length_a 8.528(2)
_cell_length_b 6.2456(13)
_cell_length_c 10.059(2)
_cell_measurement_reflns_used 25
_cell_measurement_temperature 292(2)
_cell_measurement_theta_max 18.9
_cell_measurement_theta_min 15.0
_cell_volume 516.4(2)
_computing_cell_refinement 'R3m Software'
_computing_data_collection 'R3m Software (Nicolet, 1980)'
_computing_data_reduction 'R3m Software'
_computing_molecular_graphics 'ORTEP-3 for Windows (Farrugia, 1997) and PLATON (Spek, 2003)'
_computing_publication_material 'SHELXL97 and PLATON'
_computing_structure_refinement 'SHELXL97 (Sheldrick, 1997)'
_computing_structure_solution 'SIR97 (Altomare <i>et al.</i>,  1999)'
_diffrn_ambient_temperature 292(2)
_diffrn_measured_fraction_theta_full 1.000
_diffrn_measured_fraction_theta_max 1.000
_diffrn_measurement_device_type 'Nicolet R3m four-circle diffractometer'
_diffrn_measurement_method \w/2\q
_diffrn_radiation_monochromator graphite
_diffrn_radiation_source 'fine-focus sealed tube'
_diffrn_radiation_type MoK\a
_diffrn_radiation_wavelength 0.71073
_diffrn_reflns_av_R_equivalents 0.0131
_diffrn_reflns_av_sigmaI/netI 0.0166
_diffrn_reflns_limit_h_max 12
_diffrn_reflns_limit_h_min 0
_diffrn_reflns_limit_k_max 8
_diffrn_reflns_limit_k_min 0
_diffrn_reflns_limit_l_max 13
_diffrn_reflns_limit_l_min -14
_diffrn_reflns_number 1607
_diffrn_reflns_theta_full 30.06
_diffrn_reflns_theta_max 30.06
_diffrn_reflns_theta_min 2.48
_diffrn_standards_decay_% 0
_diffrn_standards_interval_count 100
_diffrn_standards_number 3
_exptl_absorpt_coefficient_mu 2.364
_exptl_absorpt_correction_T_max 0.655
_exptl_absorpt_correction_T_min 0.485
_exptl_absorpt_correction_type psi-scan
_exptl_absorpt_process_details '(North <i>et al.</i>,  1968)'
_exptl_crystal_colour black
_exptl_crystal_density_diffrn 1.886
_exptl_crystal_density_method 'not measured'
_exptl_crystal_description prism
_exptl_crystal_F_000 292
_exptl_crystal_size_max 0.34
_exptl_crystal_size_mid 0.24
_exptl_crystal_size_min 0.18
_refine_diff_density_max 0.852
_refine_diff_density_min -0.746
_refine_ls_extinction_coef 0.014(3)
_refine_ls_extinction_expression Fc^*^=kFc[1+0.001xFc^2^\l^3^/sin(2\q)]^-1/4^
_refine_ls_extinction_method SHELXL97
_refine_ls_goodness_of_fit_ref 1.065
_refine_ls_hydrogen_treatment constr
_refine_ls_matrix_type full
_refine_ls_number_parameters 76
_refine_ls_number_reflns 1517
_refine_ls_number_restraints 0
_refine_ls_restrained_S_all 1.065
_refine_ls_R_factor_all 0.0579
_refine_ls_R_factor_gt 0.0457
_refine_ls_shift/su_max 0.001
_refine_ls_shift/su_mean 0.000
_refine_ls_structure_factor_coef Fsqd
_refine_ls_weighting_details 'calc w=1/[\s^2^(Fo^2^)+(0.0532P)^2^+0.4842P] where P=(Fo^2^+2Fc^2^)/3'
_refine_ls_weighting_scheme calc
_refine_ls_wR_factor_gt 0.1174
_refine_ls_wR_factor_ref 0.1270
_reflns_number_gt 1191
_reflns_number_total 1517
_reflns_threshold_expression I>2\s(I)
_cod_data_source_file gd3013.cif
_cod_data_source_block III
_cod_depositor_comments
;
The following automatic conversions were performed:
'_geom_bond_publ_flag' value 'Y' changed to 'y' according to
'/home/saulius/struct/CIF-dictionaries/cif_core.dic' dictionary named
'cif_core.dic' version 2.4.1 from 2010-06-29 (10
times).

'_geom_angle_publ_flag' value 'Y' changed to 'y' according to
'/home/saulius/struct/CIF-dictionaries/cif_core.dic' dictionary named
'cif_core.dic' version 2.4.1 from 2010-06-29 (3 times).

Automatic conversion script
Id: cif_fix_enum 1527 2010-12-29 10:47:43Z saulius 

The following automatic conversions were performed:

'_geom_bond_publ_flag' value 'Y' changed to 'y' according to
/home/saulius/struct/CIF-dictionaries/cif_core.dic dictionary named
'cif_core.dic' version 2.4.1 from 2010-06-29 (10
times).

'_geom_angle_publ_flag' value 'Y' changed to 'y' according
to /home/saulius/struct/CIF-dictionaries/cif_core.dic dictionary
named 'cif_core.dic' version 2.4.1 from 2010-06-29 (3 times).

Automatic conversion script
Id: cif_fix_values 1715 2011-07-08 13:25:40Z adriana 
;
_cod_original_cell_volume 516.38(19)
_cod_original_sg_symbol_H-M 'P 2/c'
_cod_database_code 2015361

loop_
_symmetry_equiv_pos_as_xyz
'x, y, z'
'-x, y, -z+1/2'
'-x, -y, -z'
'x, -y, z-1/2'

loop_
_atom_site_type_symbol
_atom_site_label
_atom_site_fract_x
_atom_site_fract_y
_atom_site_fract_z
_atom_site_U_iso_or_equiv
_atom_site_adp_type
_atom_site_calc_flag
_atom_site_refinement_flags
_atom_site_occupancy
Cu Cu1 1.0000 0.22216(9) 0.7500 0.0869(4) Uani d S 1
Cl Cl1 1.0000 0.56720(16) 0.7500 0.0695(4) Uani d S 1
N N1 0.7046(3) -0.2175(4) 0.5122(2) 0.0488(5) Uani d . 1
N N2 0.6129(3) -0.1853(5) 0.5996(3) 0.0643(7) Uani d . 1
N N3 0.6772(3) -0.0283(5) 0.6807(3) 0.0616(7) Uani d . 1
N N4 0.8116(3) 0.0435(4) 0.6468(2) 0.0442(5) Uani d . 1
C C5 0.8261(3) -0.0766(4) 0.5430(2) 0.0384(5) Uani d . 1
C C6 0.6765(5) -0.3960(6) 0.4155(4) 0.0717(10) Uani d . 1
H H6A 0.7008 -0.3524 0.3317 0.108 Uiso calc R 1
H H6B 0.5647 -0.4397 0.3958 0.108 Uiso calc R 1
H H6C 0.7455 -0.5137 0.4555 0.108 Uiso calc R 1
N N7 0.9468(2) -0.0702(3) 0.47406(19) 0.0372(4) Uani d . 1

loop_
_atom_site_aniso_label
_atom_site_aniso_U_11
_atom_site_aniso_U_22
_atom_site_aniso_U_33
_atom_site_aniso_U_12
_atom_site_aniso_U_13
_atom_site_aniso_U_23
Cu1 0.0819(5) 0.0302(3) 0.1157(6) 0.000 -0.0310(4) 0.000
Cl1 0.1066(10) 0.0303(4) 0.0620(6) 0.000 0.0058(6) 0.000
N1 0.0475(11) 0.0527(13) 0.0458(11) -0.0192(10) 0.0118(9) -0.0022(9)
N2 0.0523(14) 0.0793(19) 0.0663(16) -0.0237(14) 0.0244(12) -0.0083(14)
N3 0.0554(14) 0.0680(17) 0.0685(16) -0.0120(13) 0.0290(12) -0.0096(14)
N4 0.0437(11) 0.0427(11) 0.0470(11) -0.0043(9) 0.0133(8) -0.0014(9)
C5 0.0402(11) 0.0364(11) 0.0367(10) -0.0090(9) 0.0069(8) 0.0026(8)
C6 0.081(2) 0.070(2) 0.0648(19) -0.0423(19) 0.0201(17) -0.0218(16)
N7 0.0425(10) 0.0338(9) 0.0335(8) -0.0100(8) 0.0071(7) 0.0004(7)

loop_
_atom_type_symbol
_atom_type_description
_atom_type_scat_dispersion_real
_atom_type_scat_dispersion_imag
_atom_type_scat_source
C C 0.0033 0.0016 'International Tables Vol C Tables 4.2.6.8 and 6.1.1.4'
H H 0.0000 0.0000 'International Tables Vol C Tables 4.2.6.8 and 6.1.1.4'
N N 0.0061 0.0033 'International Tables Vol C Tables 4.2.6.8 and 6.1.1.4'
Cl Cl 0.1484 0.1585 'International Tables Vol C Tables 4.2.6.8 and 6.1.1.4'
Cu Cu 0.3201 1.2651 'International Tables Vol C Tables 4.2.6.8 and 6.1.1.4'

loop_
_geom_angle_atom_site_label_1
_geom_angle_atom_site_label_2
_geom_angle_atom_site_label_3
_geom_angle_site_symmetry_1
_geom_angle_site_symmetry_3
_geom_angle
_geom_angle_publ_flag
N4 Cu1 N4 2_756 . 112.31(14) ?
N4 Cu1 Cl1 2_756 . 123.85(7) ?
N4 Cu1 Cl1 . . 123.85(7) ?
N4 Cu1 N7 2_756 3_756 86.82(8) ?
N4 Cu1 N7 . 3_756 69.39(7) ?
Cl1 Cu1 N7 . 3_756 111.45(4) ?
N4 Cu1 N7 2_756 4_556 69.39(8) ?
N4 Cu1 N7 . 4_556 86.82(8) ?
Cl1 Cu1 N7 . 4_556 111.45(4) ?
N7 Cu1 N7 3_756 4_556 137.09(9) ?
C5 N1 N2 . . 107.6(2) ?
C5 N1 C6 . . 129.9(2) ?
N2 N1 C6 . . 122.2(2) ?
N3 N2 N1 . . 107.6(2) ?
N2 N3 N4 . . 109.6(2) ?
C5 N4 N3 . . 106.0(2) ?
C5 N4 Cu1 . . 119.73(17) ?
N3 N4 Cu1 . . 131.96(18) ?
N4 C5 N1 . . 109.2(2) ?
N4 C5 N7 . . 128.2(2) y
N1 C5 N7 . . 122.5(2) y
N1 C6 H6A . . 109.5 ?
N1 C6 H6B . . 109.5 ?
H6A C6 H6B . . 109.5 ?
N1 C6 H6C . . 109.5 ?
H6A C6 H6C . . 109.5 ?
H6B C6 H6C . . 109.5 ?
N7 N7 C5 3_756 . 111.0(2) y

loop_
_geom_bond_atom_site_label_1
_geom_bond_atom_site_label_2
_geom_bond_site_symmetry_2
_geom_bond_distance
_geom_bond_publ_flag
Cu1 N4 2_756 2.004(2) ?
Cu1 N4 . 2.004(2) y
Cu1 Cl1 . 2.1550(12) y
Cu1 N7 3_756 2.594(2) y
Cu1 N7 4_556 2.594(2) ?
N1 C5 . 1.331(3) y
N1 N2 . 1.339(4) y
N1 C6 . 1.457(4) ?
N2 N3 . 1.299(4) y
N3 N4 . 1.356(3) y
N4 C5 . 1.318(3) y
C5 N7 . 1.387(3) y
C6 H6A . 0.9600 ?
C6 H6B . 0.9600 ?
C6 H6C . 0.9600 ?
N7 N7 3_756 1.270(4) y

loop_
_geom_torsion_atom_site_label_1
_geom_torsion_atom_site_label_2
_geom_torsion_atom_site_label_3
_geom_torsion_atom_site_label_4
_geom_torsion_site_symmetry_1
_geom_torsion_site_symmetry_4
_geom_torsion
C5 N1 N2 N3 . . 0.3(4)
C6 N1 N2 N3 . . 173.8(3)
N1 N2 N3 N4 . . 0.0(4)
N2 N3 N4 C5 . . -0.2(4)
N2 N3 N4 Cu1 . . -162.2(2)
N4 Cu1 N4 C5 2_756 . -66.03(19)
Cl1 Cu1 N4 C5 . . 113.97(19)
N7 Cu1 N4 C5 3_756 . 11.36(18)
N7 Cu1 N4 C5 4_556 . -132.2(2)
N4 Cu1 N4 N3 2_756 . 93.9(3)
Cl1 Cu1 N4 N3 . . -86.1(3)
N7 Cu1 N4 N3 3_756 . 171.3(3)
N7 Cu1 N4 N3 4_556 . 27.7(3)
N3 N4 C5 N1 . . 0.4(3)
Cu1 N4 C5 N1 . . 165.05(18)
N3 N4 C5 N7 . . -178.1(2)
Cu1 N4 C5 N7 . . -13.5(4)
N2 N1 C5 N4 . . -0.5(3)
C6 N1 C5 N4 . . -173.3(3)
N2 N1 C5 N7 . . 178.2(2)
C6 N1 C5 N7 . . 5.3(5)
N4 C5 N7 N7 . 3_756 1.5(4)
N1 C5 N7 N7 . 3_756 -176.8(3)
